data_4023665
loop_
_publ_author_name
'Prosper Nshimyumukiz'
'Olivier Fasbender'
'Bernard Tinant'
'Jacqueline Marchand-Brynaert'
'Francis Darro'
'Rapha\"el Robiette'

_publ_section_title
;
 Divergent and Regioselective Synthesis of
 1,2,4- and 1,2,5-Trisubstituted Imidazoles
;
_journal_name_full 'Journal of Organic Chemistry'
_journal_page_first 6816
_journal_page_last 6823
_journal_paper_doi 10.1021/jo801256b
_journal_volume 73
_journal_year 2008
_chemical_formula_sum 'C10 H9 I N2 S'
_chemical_formula_weight 316.17
_chemical_name_systematic
; 
 ? 
;
_space_group_IT_number 9
_symmetry_cell_setting monoclinic
_symmetry_space_group_name_Hall 'C -2yc'
_symmetry_space_group_name_H-M 'C 1 c 1'
_atom_sites_solution_hydrogens geom
_atom_sites_solution_primary direct
_atom_sites_solution_secondary difmap
_audit_creation_method SHELXL-97
_cell_angle_alpha 90.00
_cell_angle_beta 97.15(2)
_cell_angle_gamma 90.00
_cell_formula_units_Z 8
_cell_length_a 13.059(4)
_cell_length_b 11.001(3)
_cell_length_c 15.340(4)
_cell_measurement_temperature 120(2)
_cell_measurement_theta_max 26.
_cell_measurement_theta_min 4.
_cell_volume 2186.6(11)
_computing_cell_refinement MAR
_computing_data_collection MAR
_computing_data_reduction MARHKL
_computing_molecular_graphics 'PLUTON (Spek, 1998)'
_computing_structure_refinement 'SHELXL-97 (Sheldrick, 1997)'
_computing_structure_solution 'SHELXS-97 (Sheldrick, 1990)'
_diffrn_ambient_temperature 120(2)
_diffrn_detector_area_resol_mean 6.66
_diffrn_measured_fraction_theta_full 0.992
_diffrn_measured_fraction_theta_max 0.992
_diffrn_measurement_device_type 'MAR345 image plate'
_diffrn_measurement_method '151 images, \D\F 3\%'
_diffrn_radiation_monochromator graphite
_diffrn_radiation_source 'RU200 rotating anode'
_diffrn_radiation_type MoK\a
_diffrn_radiation_wavelength 0.71069
_diffrn_reflns_av_R_equivalents 0.059
_diffrn_reflns_av_sigmaI/netI 0.0360
_diffrn_reflns_limit_h_max 16
_diffrn_reflns_limit_h_min -16
_diffrn_reflns_limit_k_max 13
_diffrn_reflns_limit_k_min -13
_diffrn_reflns_limit_l_max 19
_diffrn_reflns_limit_l_min -19
_diffrn_reflns_number 17783
_diffrn_reflns_theta_full 26.37
_diffrn_reflns_theta_max 26.37
_diffrn_reflns_theta_min 3.47
_exptl_absorpt_coefficient_mu 3.081
_exptl_absorpt_correction_type none
_exptl_crystal_colour colourless
_exptl_crystal_density_diffrn 1.921
_exptl_crystal_density_method 'not measured'
_exptl_crystal_description ' bloc '
_exptl_crystal_F_000 1216
_exptl_crystal_size_max 0.50
_exptl_crystal_size_mid 0.40
_exptl_crystal_size_min 0.35
_refine_diff_density_max 1.261
_refine_diff_density_min -1.565
_refine_diff_density_rms 0.208
_refine_ls_abs_structure_details 'Flack H D (1983), Acta Cryst. A39, 876-881'
_refine_ls_abs_structure_Flack 0.50(3)
_refine_ls_extinction_method none
_refine_ls_goodness_of_fit_ref 1.106
_refine_ls_hydrogen_treatment constr
_refine_ls_matrix_type full
_refine_ls_number_parameters 254
_refine_ls_number_reflns 4325
_refine_ls_number_restraints 2
_refine_ls_restrained_S_all 1.106
_refine_ls_R_factor_all 0.0352
_refine_ls_R_factor_gt 0.0351
_refine_ls_shift/su_max 0.000
_refine_ls_shift/su_mean 0.000
_refine_ls_structure_factor_coef Fsqd
_refine_ls_weighting_details 'calc w=1/[\s^2^(Fo^2^)+(0.0520P)^2^+15.2341P] where P=(Fo^2^+2Fc^2^)/3'
_refine_ls_weighting_scheme calc
_refine_ls_wR_factor_gt 0.0953
_refine_ls_wR_factor_ref 0.0953
_reflns_number_gt 4321
_reflns_number_total 4325
_reflns_threshold_expression >2sigma(I)
_cod_data_source_file jo801256b_si_002.cif
_cod_data_source_block delest
_cod_depositor_comments
;
The following automatic conversions were performed:
'_symmetry_cell_setting' value ' monoclinic ' changed to 'monoclinic'
according to '/home/saulius/struct/CIF-dictionaries/cif_core.dic'
dictionary named 'cif_core.dic' version 2.4.1 from 2010-06-29.

Automatic conversion script
Id: cif_fix_enum 1527 2010-12-29 10:47:43Z saulius 
;
_cod_original_sg_symbol_H-M 'C c'
_cod_database_code 4023665

loop_
_symmetry_equiv_pos_as_xyz
'x, y, z'
'x, -y, z+1/2'
'x+1/2, y+1/2, z'
'x+1/2, -y+1/2, z+1/2'

loop_
_atom_site_label
_atom_site_type_symbol
_atom_site_fract_x
_atom_site_fract_y
_atom_site_fract_z
_atom_site_U_iso_or_equiv
_atom_site_adp_type
_atom_site_occupancy
_atom_site_symmetry_multiplicity
_atom_site_calc_flag
_atom_site_refinement_flags
_atom_site_disorder_assembly
_atom_site_disorder_group
N1 N 0.5475(4) -0.0195(5) 0.7187(4) 0.0245(12) Uani 1 1 d . . .
C2 C 0.4814(6) -0.1077(6) 0.6842(4) 0.0208(13) Uani 1 1 d . . .
N3 N 0.3935(4) -0.0634(6) 0.6470(4) 0.0218(11) Uani 1 1 d . . .
C4 C 0.4031(5) 0.0588(6) 0.6560(4) 0.0202(11) Uani 1 1 d . . .
C5 C 0.4969(5) 0.0891(6) 0.7002(4) 0.0220(12) Uani 1 1 d . . .
H5 H 0.5220 0.1684 0.7151 0.039(5) Uiso 1 1 calc R . .
C6 C 0.6520(5) -0.0340(7) 0.7641(5) 0.0279(14) Uani 1 1 d . . .
H6A H 0.6806 0.0460 0.7816 0.039(5) Uiso 1 1 calc R . .
H6B H 0.6956 -0.0732 0.7248 0.039(5) Uiso 1 1 calc R . .
H6C H 0.6500 -0.0845 0.8165 0.039(5) Uiso 1 1 calc R . .
S7 S 0.51525(13) -0.26253(15) 0.68783(10) 0.0237(3) Uani 1 1 d . . .
C8 C 0.4957(5) -0.3014(6) 0.7978(4) 0.0180(11) Uani 1 1 d . . .
C9 C 0.5808(5) -0.3342(5) 0.8573(4) 0.0208(12) Uani 1 1 d . . .
H9 H 0.6486 -0.3288 0.8413 0.039(5) Uiso 1 1 calc R . .
C10 C 0.5648(5) -0.3751(6) 0.9409(4) 0.0245(13) Uani 1 1 d . . .
H10 H 0.6219 -0.3998 0.9815 0.039(5) Uiso 1 1 calc R . .
C11 C 0.4661(5) -0.3798(6) 0.9644(4) 0.0241(13) Uani 1 1 d . . .
H11 H 0.4558 -0.4061 1.0217 0.039(5) Uiso 1 1 calc R . .
C12 C 0.3820(6) -0.3463(7) 0.9050(5) 0.0231(13) Uani 1 1 d . . .
H12 H 0.3144 -0.3495 0.9217 0.039(5) Uiso 1 1 calc R . .
C13 C 0.3965(5) -0.3081(5) 0.8216(5) 0.0232(13) Uani 1 1 d . . .
H13 H 0.3388 -0.2866 0.7805 0.039(5) Uiso 1 1 calc R . .
I14 I 0.28758(2) 0.17826(3) 0.60478(2) 0.02444(11) Uani 1 1 d . . .
N101 N -0.0186(4) -0.5615(5) 0.4490(4) 0.0204(10) Uani 1 1 d . . .
C102 C 0.0487(5) -0.6550(6) 0.4727(4) 0.0183(12) Uani 1 1 d . . .
N103 N 0.1404(5) -0.6145(5) 0.5102(3) 0.0221(11) Uani 1 1 d . . .
C104 C 0.1294(5) -0.4908(6) 0.5088(4) 0.0224(12) Uani 1 1 d . . .
C105 C 0.0329(5) -0.4551(6) 0.4713(4) 0.0236(13) Uani 1 1 d . . .
H105 H 0.0074 -0.3746 0.4627 0.039(5) Uiso 1 1 calc R . .
C106 C -0.1265(5) -0.5699(7) 0.4103(6) 0.0328(16) Uani 1 1 d . . .
H10A H -0.1550 -0.4880 0.4002 0.039(5) Uiso 1 1 calc R . .
H10B H -0.1661 -0.6139 0.4505 0.039(5) Uiso 1 1 calc R . .
H10C H -0.1307 -0.6136 0.3543 0.039(5) Uiso 1 1 calc R . .
S107 S 0.01156(13) -0.80817(14) 0.46347(10) 0.0226(3) Uani 1 1 d . . .
C108 C 0.0410(5) -0.8451(6) 0.3554(4) 0.0186(11) Uani 1 1 d . . .
C109 C -0.0395(6) -0.8832(6) 0.2937(5) 0.0228(13) Uani 1 1 d . . .
H109 H -0.1085 -0.8811 0.3072 0.039(5) Uiso 1 1 calc R . .
C110 C -0.0184(5) -0.9246(6) 0.2122(4) 0.0239(13) Uani 1 1 d . . .
H110 H -0.0729 -0.9525 0.1702 0.039(5) Uiso 1 1 calc R . .
C111 C 0.0827(5) -0.9250(6) 0.1920(4) 0.0237(13) Uani 1 1 d . . .
H111 H 0.0968 -0.9519 0.1359 0.039(5) Uiso 1 1 calc R . .
C112 C 0.1631(7) -0.8862(6) 0.2537(5) 0.0268(15) Uani 1 1 d . . .
H112 H 0.2319 -0.8874 0.2396 0.039(5) Uiso 1 1 calc R . .
C113 C 0.1432(5) -0.8454(6) 0.3364(4) 0.0222(12) Uani 1 1 d . . .
H113 H 0.1978 -0.8185 0.3787 0.039(5) Uiso 1 1 calc R . .
I114 I 0.24998(3) -0.37759(3) 0.55794(3) 0.02750(11) Uani 1 1 d . . .

loop_
_atom_site_aniso_label
_atom_site_aniso_U_11
_atom_site_aniso_U_22
_atom_site_aniso_U_33
_atom_site_aniso_U_23
_atom_site_aniso_U_13
_atom_site_aniso_U_12
N1 0.026(3) 0.027(3) 0.021(3) 0.002(2) 0.005(2) 0.001(2)
C2 0.031(4) 0.019(3) 0.013(3) 0.004(2) 0.008(3) -0.001(2)
N3 0.019(2) 0.030(3) 0.017(2) 0.001(2) 0.0038(19) 0.003(2)
C4 0.024(3) 0.019(3) 0.018(3) 0.001(2) 0.003(2) 0.004(2)
C5 0.027(3) 0.018(3) 0.021(3) 0.001(2) 0.004(2) -0.001(2)
C6 0.024(3) 0.030(4) 0.029(3) 0.004(3) 0.001(3) 0.003(3)
S7 0.0334(8) 0.0214(7) 0.0176(7) -0.0001(5) 0.0084(6) 0.0026(6)
C8 0.020(3) 0.018(2) 0.015(3) -0.003(2) 0.001(2) 0.001(2)
C9 0.020(3) 0.019(3) 0.024(3) 0.002(2) 0.005(2) 0.001(2)
C10 0.019(3) 0.031(4) 0.021(3) -0.002(2) -0.004(2) 0.001(2)
C11 0.028(3) 0.028(3) 0.016(3) -0.001(2) 0.003(2) -0.002(3)
C12 0.022(3) 0.026(3) 0.023(3) -0.005(2) 0.008(3) 0.003(3)
C13 0.025(3) 0.018(3) 0.027(3) 0.000(2) 0.006(2) 0.003(2)
I14 0.02069(19) 0.0272(2) 0.02563(19) 0.00418(15) 0.00346(14) 0.00471(15)
N101 0.014(2) 0.026(3) 0.021(2) -0.0013(19) -0.001(2) -0.0004(19)
C102 0.015(3) 0.024(3) 0.016(3) -0.004(2) 0.005(2) 0.001(2)
N103 0.027(3) 0.022(3) 0.017(2) 0.0001(19) 0.004(2) 0.004(2)
C104 0.019(3) 0.026(3) 0.023(3) -0.002(2) 0.002(2) -0.004(2)
C105 0.028(3) 0.023(3) 0.020(3) 0.006(2) 0.002(2) 0.000(3)
C106 0.018(3) 0.036(4) 0.042(4) -0.001(3) -0.006(3) 0.001(3)
S107 0.0280(8) 0.0224(7) 0.0186(7) -0.0023(5) 0.0074(6) -0.0050(6)
C108 0.021(3) 0.017(3) 0.019(3) -0.002(2) 0.005(2) -0.001(2)
C109 0.018(3) 0.029(4) 0.021(3) 0.002(2) 0.003(2) -0.003(2)
C110 0.029(3) 0.019(3) 0.022(3) -0.002(2) -0.003(2) -0.003(3)
C111 0.028(3) 0.023(3) 0.020(3) 0.001(2) 0.005(2) 0.003(2)
C112 0.031(4) 0.025(3) 0.026(3) 0.003(2) 0.009(3) 0.003(3)
C113 0.020(3) 0.019(3) 0.028(3) -0.006(2) 0.002(2) -0.003(2)
I114 0.0227(2) 0.0272(2) 0.0317(2) 0.00172(16) -0.00019(15) -0.00514(16)

loop_
_atom_type_symbol
_atom_type_description
_atom_type_scat_dispersion_real
_atom_type_scat_dispersion_imag
_atom_type_scat_source
C C 0.0033 0.0016 'International Tables Vol C Tables 4.2.6.8 and 6.1.1.4'
H H 0.0000 0.0000 'International Tables Vol C Tables 4.2.6.8 and 6.1.1.4'
N N 0.0061 0.0033 'International Tables Vol C Tables 4.2.6.8 and 6.1.1.4'
S S 0.1246 0.1234 'International Tables Vol C Tables 4.2.6.8 and 6.1.1.4'
I I -0.4742 1.8119 'International Tables Vol C Tables 4.2.6.8 and 6.1.1.4'

loop_
_geom_angle_atom_site_label_1
_geom_angle_atom_site_label_2
_geom_angle_atom_site_label_3
_geom_angle
_geom_angle_site_symmetry_1
_geom_angle_site_symmetry_3
_geom_angle_publ_flag
C2 N1 C5 105.9(6) . . ?
C2 N1 C6 128.1(6) . . ?
C5 N1 C6 126.0(6) . . ?
N3 C2 N1 112.5(6) . . ?
N3 C2 S7 125.3(6) . . ?
N1 C2 S7 122.2(6) . . ?
C2 N3 C4 105.0(6) . . ?
N3 C4 C5 111.0(6) . . ?
N3 C4 I14 122.3(5) . . ?
C5 C4 I14 126.6(5) . . ?
C4 C5 N1 105.5(6) . . ?
C4 C5 H5 127.2 . . ?
N1 C5 H5 127.2 . . ?
N1 C6 H6A 109.5 . . ?
N1 C6 H6B 109.5 . . ?
H6A C6 H6B 109.5 . . ?
N1 C6 H6C 109.5 . . ?
H6A C6 H6C 109.5 . . ?
H6B C6 H6C 109.5 . . ?
C2 S7 C8 101.3(3) . . ?
C13 C8 C9 120.4(6) . . ?
C13 C8 S7 120.5(5) . . ?
C9 C8 S7 118.9(5) . . ?
C8 C9 C10 119.1(6) . . ?
C8 C9 H9 120.5 . . ?
C10 C9 H9 120.5 . . ?
C11 C10 C9 120.1(6) . . ?
C11 C10 H10 119.9 . . ?
C9 C10 H10 119.9 . . ?
C10 C11 C12 120.4(6) . . ?
C10 C11 H11 119.8 . . ?
C12 C11 H11 119.8 . . ?
C13 C12 C11 120.0(6) . . ?
C13 C12 H12 120.0 . . ?
C11 C12 H12 120.0 . . ?
C12 C13 C8 119.9(7) . . ?
C12 C13 H13 120.0 . . ?
C8 C13 H13 120.0 . . ?
C105 N101 C102 107.3(5) . . ?
C105 N101 C106 124.9(6) . . ?
C102 N101 C106 127.8(6) . . ?
N103 C102 N101 111.9(6) . . ?
N103 C102 S107 125.3(5) . . ?
N101 C102 S107 122.5(5) . . ?
C102 N103 C104 103.8(6) . . ?
N103 C104 C105 112.3(6) . . ?
N103 C104 I114 121.2(5) . . ?
C105 C104 I114 126.5(5) . . ?
N101 C105 C104 104.8(6) . . ?
N101 C105 H105 127.6 . . ?
C104 C105 H105 127.6 . . ?
N101 C106 H10A 109.5 . . ?
N101 C106 H10B 109.5 . . ?
H10A C106 H10B 109.5 . . ?
N101 C106 H10C 109.5 . . ?
H10A C106 H10C 109.5 . . ?
H10B C106 H10C 109.5 . . ?
C102 S107 C108 101.7(3) . . ?
C109 C108 C113 121.1(6) . . ?
C109 C108 S107 117.9(5) . . ?
C113 C108 S107 120.8(5) . . ?
C108 C109 C110 119.6(7) . . ?
C108 C109 H109 120.2 . . ?
C110 C109 H109 120.2 . . ?
C109 C110 C111 120.0(6) . . ?
C109 C110 H110 120.0 . . ?
C111 C110 H110 120.0 . . ?
C112 C111 C110 120.3(6) . . ?
C112 C111 H111 119.8 . . ?
C110 C111 H111 119.8 . . ?
C111 C112 C113 120.4(7) . . ?
C111 C112 H112 119.8 . . ?
C113 C112 H112 119.8 . . ?
C112 C113 C108 118.6(6) . . ?
C112 C113 H113 120.7 . . ?
C108 C113 H113 120.7 . . ?

loop_
_geom_bond_atom_site_label_1
_geom_bond_atom_site_label_2
_geom_bond_distance
_geom_bond_site_symmetry_2
_geom_bond_publ_flag
N1 C2 1.361(9) . ?
N1 C5 1.377(9) . ?
N1 C6 1.463(9) . ?
C2 N3 1.310(10) . ?
C2 S7 1.759(7) . ?
N3 C4 1.355(9) . ?
C4 C5 1.366(9) . ?
C4 I14 2.080(6) . ?
C5 H5 0.9500 . ?
C6 H6A 0.9800 . ?
C6 H6B 0.9800 . ?
C6 H6C 0.9800 . ?
S7 C8 1.789(6) . ?
C8 C13 1.390(9) . ?
C8 C9 1.395(9) . ?
C9 C10 1.399(9) . ?
C9 H9 0.9500 . ?
C10 C11 1.383(10) . ?
C10 H10 0.9500 . ?
C11 C12 1.386(10) . ?
C11 H11 0.9500 . ?
C12 C13 1.383(10) . ?
C12 H12 0.9500 . ?
C13 H13 0.9500 . ?
N101 C105 1.371(9) . ?
N101 C102 1.373(9) . ?
N101 C106 1.462(9) . ?
C102 N103 1.338(9) . ?
C102 S107 1.754(7) . ?
N103 C104 1.368(8) . ?
C104 C105 1.376(10) . ?
C104 I114 2.075(6) . ?
C105 H105 0.9500 . ?
C106 H10A 0.9800 . ?
C106 H10B 0.9800 . ?
C106 H10C 0.9800 . ?
S107 C108 1.794(6) . ?
C108 C109 1.388(9) . ?
C108 C113 1.402(9) . ?
C109 C110 1.390(10) . ?
C109 H109 0.9500 . ?
C110 C111 1.393(9) . ?
C110 H110 0.9500 . ?
C111 C112 1.389(11) . ?
C111 H111 0.9500 . ?
C112 C113 1.400(10) . ?
C112 H112 0.9500 . ?
C113 H113 0.9500 . ?

loop_
_geom_torsion_atom_site_label_1
_geom_torsion_atom_site_label_2
_geom_torsion_atom_site_label_3
_geom_torsion_atom_site_label_4
_geom_torsion
_geom_torsion_site_symmetry_1
_geom_torsion_site_symmetry_2
_geom_torsion_site_symmetry_3
_geom_torsion_site_symmetry_4
_geom_torsion_publ_flag
C5 N1 C2 N3 -0.9(7) . . . . ?
C6 N1 C2 N3 -179.4(6) . . . . ?
C5 N1 C2 S7 177.2(4) . . . . ?
C6 N1 C2 S7 -1.2(9) . . . . ?
N1 C2 N3 C4 1.1(7) . . . . ?
S7 C2 N3 C4 -177.0(5) . . . . ?
C2 N3 C4 C5 -0.9(7) . . . . ?
C2 N3 C4 I14 177.8(4) . . . . ?
N3 C4 C5 N1 0.3(7) . . . . ?
I14 C4 C5 N1 -178.3(4) . . . . ?
C2 N1 C5 C4 0.3(7) . . . . ?
C6 N1 C5 C4 178.8(6) . . . . ?
N3 C2 S7 C8 -102.0(6) . . . . ?
N1 C2 S7 C8 80.1(6) . . . . ?
C2 S7 C8 C13 70.8(6) . . . . ?
C2 S7 C8 C9 -114.3(5) . . . . ?
C13 C8 C9 C10 0.6(9) . . . . ?
S7 C8 C9 C10 -174.3(5) . . . . ?
C8 C9 C10 C11 -1.6(10) . . . . ?
C9 C10 C11 C12 1.3(10) . . . . ?
C10 C11 C12 C13 0.2(10) . . . . ?
C11 C12 C13 C8 -1.2(10) . . . . ?
C9 C8 C13 C12 0.8(9) . . . . ?
S7 C8 C13 C12 175.6(5) . . . . ?
C105 N101 C102 N103 0.9(7) . . . . ?
C106 N101 C102 N103 -177.0(6) . . . . ?
C105 N101 C102 S107 175.1(4) . . . . ?
C106 N101 C102 S107 -2.8(10) . . . . ?
N101 C102 N103 C104 -0.6(7) . . . . ?
S107 C102 N103 C104 -174.6(5) . . . . ?
C102 N103 C104 C105 0.1(7) . . . . ?
C102 N103 C104 I114 -179.3(4) . . . . ?
C102 N101 C105 C104 -0.8(7) . . . . ?
C106 N101 C105 C104 177.2(6) . . . . ?
N103 C104 C105 N101 0.4(7) . . . . ?
I114 C104 C105 N101 179.8(4) . . . . ?
N103 C102 S107 C108 -95.2(6) . . . . ?
N101 C102 S107 C108 91.4(5) . . . . ?
C102 S107 C108 C109 -119.7(5) . . . . ?
C102 S107 C108 C113 65.7(6) . . . . ?
C113 C108 C109 C110 1.1(10) . . . . ?
S107 C108 C109 C110 -173.4(5) . . . . ?
C108 C109 C110 C111 -1.4(10) . . . . ?
C109 C110 C111 C112 1.1(10) . . . . ?
C110 C111 C112 C113 -0.5(10) . . . . ?
C111 C112 C113 C108 0.2(10) . . . . ?
C109 C108 C113 C112 -0.5(10) . . . . ?
S107 C108 C113 C112 173.9(5) . . . . ?
